data_7060724
loop_
_publ_author_name
'Zhou, Wei'
'Li, Zheng'
'Tian, You-Ping'
'Han, Xiao-Xue'
'Liu, Xiong-Li'

_publ_section_title
;
 Chromone--indanedione reactant: a bifunctional 3C synthon for
 diastereoselective construction of skeleton-diversified
 bispiro-[chromanocyclopentane-oxindole-indanedione]
;
_journal_issue 28
_journal_name_full 'New Journal of Chemistry'
_journal_page_first 12356
_journal_page_last 12361
_journal_paper_doi 10.1039/D1NJ02257A
_journal_volume 45
_journal_year 2021
_chemical_formula_moiety 'C35 H28 Cl N O8'
_chemical_formula_sum 'C35 H28 Cl N O8'
_chemical_formula_weight 626.03
_space_group_crystal_system monoclinic
_space_group_IT_number 15
_space_group_name_Hall '-I 2ya'
_space_group_name_H-M_alt 'I 1 2/a 1'
_atom_sites_solution_hydrogens geom
_atom_sites_solution_primary dual
_audit_creation_date 2021-02-04
_audit_creation_method
;
Olex2 1.3-alpha
(compiled 2020.09.11 svn.r3730fd0d for OlexSys, GUI svn.r6159)
;
_audit_update_record
;
2021-04-17 deposited with the CCDC.	2021-06-04 downloaded from the CCDC.
;
_cell_angle_alpha 90
_cell_angle_beta 97.378(8)
_cell_angle_gamma 90
_cell_formula_units_Z 8
_cell_length_a 24.279(3)
_cell_length_b 13.6963(9)
_cell_length_c 19.1934(11)
_cell_measurement_reflns_used 3412
_cell_measurement_temperature 149.99(10)
_cell_measurement_theta_max 70.6480
_cell_measurement_theta_min 3.6120
_cell_volume 6329.6(10)
_computing_cell_refinement 'CrysAlisPro 1.171.38.43f (Rigaku OD, 2015)'
_computing_data_collection 'CrysAlisPro 1.171.38.43f (Rigaku OD, 2015)'
_computing_data_reduction 'CrysAlisPro 1.171.38.43f (Rigaku OD, 2015)'
_computing_molecular_graphics 'Olex2 1.3-alpha (Dolomanov et al., 2009)'
_computing_publication_material 'Olex2 1.3-alpha (Dolomanov et al., 2009)'
_computing_structure_refinement 'SHELXL 2018/3 (Sheldrick, 2015)'
_computing_structure_solution 'SHELXT 2018/2 (Sheldrick, 2018)'
_diffrn_ambient_environment N~2~
_diffrn_ambient_temperature 149.99(10)
_diffrn_detector 'CCD plate'
_diffrn_detector_area_resol_mean 5.2684
_diffrn_detector_type AtlasS2
_diffrn_measured_fraction_theta_full 0.999
_diffrn_measured_fraction_theta_max 0.999
_diffrn_measurement_details
;
List of Runs (angles in degrees, time in seconds):

  # Type    Start    End  Width  t~exp~   \w     \q     \k     \f   Frames
#--------------------------------------------------------------------------
  1  \w    -65.00 -25.00   1.00    2.00    --  -40.73 -57.00-120.00   40
  2  \w    -65.00  34.00   1.00    2.00    --  -40.73  38.00  30.00   99
  3  \w    -34.00  71.00   1.00    2.00    --   40.73 -77.00-180.00  105
  4  \w     61.00 108.00   1.00    3.00    --  107.58 -94.00-180.00   47
  5  \w     58.00 107.00   1.00    3.00    --  107.58 -94.00   0.00   49
  6  \w     79.00 177.00   1.00    3.00    --  107.58  61.00 -30.00   98
  7  \w    111.00 170.00   1.00    3.00    --  107.58 125.00-120.00   59
  8  \w     98.00 177.00   1.00    3.00    --  107.58 125.00  30.00   79
  9  \w     94.00 155.00   1.00    3.00    --  107.58 125.00 150.00   61
 10  \w     80.00 137.00   1.00    3.00    --  107.58  77.00 -90.00   57
 11  \w   -112.00 -92.00   1.00    2.00    --  -40.73 -57.00-120.00   20
;
_diffrn_measurement_device 'four-circle diffractometer'
_diffrn_measurement_device_type 'SuperNova, Dual, Cu at zero, AtlasS2'
_diffrn_measurement_method '\w scans'
_diffrn_orient_matrix_type 'CrysAlisPro convention (1999,Acta A55,543-557)'
_diffrn_orient_matrix_UB_11 -0.0350504000
_diffrn_orient_matrix_UB_12 -0.0889106000
_diffrn_orient_matrix_UB_13 -0.0277492000
_diffrn_orient_matrix_UB_21 0.0529602000
_diffrn_orient_matrix_UB_22 -0.0630643000
_diffrn_orient_matrix_UB_23 0.0056923000
_diffrn_orient_matrix_UB_31 -0.0079405000
_diffrn_orient_matrix_UB_32 -0.0277250000
_diffrn_orient_matrix_UB_33 0.0758096000
_diffrn_radiation_monochromator mirror
_diffrn_radiation_probe x-ray
_diffrn_radiation_type 'Cu K\a'
_diffrn_radiation_wavelength 1.54184
_diffrn_reflns_av_R_equivalents 0.0364
_diffrn_reflns_av_unetI/netI 0.0482
_diffrn_reflns_Laue_measured_fraction_full 0.999
_diffrn_reflns_Laue_measured_fraction_max 0.999
_diffrn_reflns_limit_h_max 28
_diffrn_reflns_limit_h_min -27
_diffrn_reflns_limit_k_max 14
_diffrn_reflns_limit_k_min -16
_diffrn_reflns_limit_l_max 22
_diffrn_reflns_limit_l_min -16
_diffrn_reflns_number 11953
_diffrn_reflns_point_group_measured_fraction_full 0.999
_diffrn_reflns_point_group_measured_fraction_max 0.999
_diffrn_reflns_theta_full 66.575
_diffrn_reflns_theta_max 66.575
_diffrn_reflns_theta_min 3.671
_diffrn_source 'micro-focus sealed X-ray tube'
_diffrn_source_type 'SuperNova (Cu) X-ray Source'
_exptl_absorpt_coefficient_mu 1.518
_exptl_absorpt_correction_T_max 1.00000
_exptl_absorpt_correction_T_min 0.61005
_exptl_absorpt_correction_type multi-scan
_exptl_absorpt_process_details
;
CrysAlisPro 1.171.38.43f (Rigaku Oxford Diffraction, 2015)
Empirical absorption correction using spherical harmonics,
 implemented in SCALE3 ABSPACK scaling algorithm.
;
_exptl_crystal_colour colourless
_exptl_crystal_colour_primary colourless
_exptl_crystal_density_diffrn 1.314
_exptl_crystal_description block
_exptl_crystal_F_000 2608
_exptl_crystal_size_max 0.13
_exptl_crystal_size_mid 0.12
_exptl_crystal_size_min 0.09
_refine_diff_density_max 0.551
_refine_diff_density_min -0.457
_refine_diff_density_rms 0.117
_refine_ls_extinction_method none
_refine_ls_goodness_of_fit_ref 1.081
_refine_ls_hydrogen_treatment constr
_refine_ls_matrix_type full
_refine_ls_number_parameters 411
_refine_ls_number_reflns 5586
_refine_ls_number_restraints 0
_refine_ls_restrained_S_all 1.081
_refine_ls_R_factor_all 0.1089
_refine_ls_R_factor_gt 0.0926
_refine_ls_shift/su_max 0.000
_refine_ls_shift/su_mean 0.000
_refine_ls_structure_factor_coef Fsqd
_refine_ls_weighting_details 'w=1/[\s^2^(Fo^2^)+(0.1676P)^2^+38.6314P] where P=(Fo^2^+2Fc^2^)/3'
_refine_ls_weighting_scheme calc
_refine_ls_wR_factor_gt 0.2966
_refine_ls_wR_factor_ref 0.3112
_reflns_Friedel_coverage 0.000
_reflns_number_gt 4246
_reflns_number_total 5586
_reflns_threshold_expression 'I > 2\s(I)'
_cod_data_source_file d1nj02257a2.cif
_cod_data_source_block tm-16
_cod_depositor_comments 'Adding full bibliography for 7060723--7060724.cif.'
_cod_database_code 7060724
_shelx_shelxl_version_number 2018/3
_shelx_space_group_comment
;
The symmetry employed for this shelxl refinement is uniquely defined
by the following loop, which should always be used as a source of
symmetry information in preference to the above space-group names.
They are only intended as comments.
;
_reflns_odcompleteness_completeness 99.97
_reflns_odcompleteness_iscentric 1
_reflns_odcompleteness_theta 66.97
_olex2_refinement_description
;
1. Fixed Uiso
 At 1.2 times of:
  All C(H) groups
 At 1.5 times of:
  All C(H,H,H) groups
2.a Ternary CH refined with riding coordinates:
 C10(H10), C11(H11), C13(H13)
2.b Aromatic/amide H refined with riding coordinates:
 C2(H2), C3(H3), C4(H4), C5(H5), C17(H17), C18(H18), C20(H20), C25(H25),
 C27(H27), C28(H28)
2.c Idealised Me refined as rotating group:
 C21(H21A,H21B,H21C), C30(H30A,H30B,H30C), C33(H33A,H33B,H33C), C34(H34A,H34B,
 H34C), C35(H35A,H35B,H35C)
;
_smtbx_masks_void_probe_radius 1.2
_smtbx_masks_void_truncation_radius 1.2
_olex2_submission_special_instructions 'No special instructions were received'
_oxdiff_exptl_absorpt_empirical_details
;
Empirical correction (ABSPACK) includes:
- Absorption correction using spherical harmonics
- Frame scaling
;
_oxdiff_exptl_absorpt_empirical_full_max 1.474
_oxdiff_exptl_absorpt_empirical_full_min 0.588

loop_
_space_group_symop_operation_xyz
'x, y, z'
'-x+1/2, y, -z'
'x+1/2, y+1/2, z+1/2'
'-x+1, y+1/2, -z+1/2'
'-x, -y, -z'
'x-1/2, -y, z'
'-x+1/2, -y+1/2, -z+1/2'
'x, -y+1/2, z+1/2'

loop_
_atom_site_label
_atom_site_type_symbol
_atom_site_fract_x
_atom_site_fract_y
_atom_site_fract_z
_atom_site_U_iso_or_equiv
_atom_site_adp_type
_atom_site_occupancy
_atom_site_site_symmetry_order
_atom_site_calc_flag
_atom_site_refinement_flags_posn
_atom_site_refinement_flags_adp
_atom_site_refinement_flags_occupancy
_atom_site_disorder_assembly
_atom_site_disorder_group
Cl1 Cl 0.33134(7) 0.28847(12) 0.77298(9) 0.0568(5) Uani 1 1 d . . . . .
O1 O 0.40878(14) 0.3882(3) 0.53881(17) 0.0337(8) Uani 1 1 d . . . . .
O2 O 0.44261(19) 0.2352(3) 0.5474(3) 0.0565(12) Uani 1 1 d . . . . .
O3 O 0.59282(17) 0.3249(3) 0.50184(17) 0.0385(9) Uani 1 1 d . . . . .
O4 O 0.51534(16) 0.1976(2) 0.69637(18) 0.0367(9) Uani 1 1 d . . . . .
O5 O 0.66035(16) 0.2563(3) 0.69501(19) 0.0393(9) Uani 1 1 d . . . . .
O6 O 0.57082(15) 0.4998(2) 0.73940(18) 0.0348(8) Uani 1 1 d . . . . .
O7 O 0.53034(16) 0.5796(2) 0.58921(19) 0.0385(9) Uani 1 1 d . . . . .
O8 O 0.40725(18) 0.7408(3) 0.6637(2) 0.0450(10) Uani 1 1 d . . . . .
N1 N 0.45633(18) 0.6010(3) 0.6535(2) 0.0301(9) Uani 1 1 d . . . . .
C1 C 0.5767(2) 0.1615(3) 0.5416(2) 0.0298(10) Uani 1 1 d . . . . .
C2 C 0.5939(2) 0.1000(4) 0.4911(3) 0.0366(12) Uani 1 1 d . . . . .
H2 H 0.608939 0.124591 0.452540 0.044 Uiso 1 1 calc R U . . .
C3 C 0.5878(2) 0.0010(4) 0.5004(3) 0.0397(12) Uani 1 1 d . . . . .
H3 H 0.598514 -0.041986 0.467150 0.048 Uiso 1 1 calc R U . . .
C4 C 0.5658(2) -0.0358(4) 0.5585(3) 0.0410(12) Uani 1 1 d . . . . .
H4 H 0.562366 -0.103010 0.563310 0.049 Uiso 1 1 calc R U . . .
C5 C 0.5490(2) 0.0252(4) 0.6092(3) 0.0379(12) Uani 1 1 d . . . . .
H5 H 0.534744 0.000315 0.648317 0.045 Uiso 1 1 calc R U . . .
C6 C 0.5542(2) 0.1245(4) 0.5993(3) 0.0321(11) Uani 1 1 d . . . . .
C7 C 0.5365(2) 0.2058(3) 0.6425(2) 0.0295(10) Uani 1 1 d . . . . .
C8 C 0.5502(2) 0.3025(3) 0.6084(2) 0.0273(10) Uani 1 1 d . . . . .
C9 C 0.5767(2) 0.2700(3) 0.5440(2) 0.0295(10) Uani 1 1 d . . . . .
C10 C 0.5876(2) 0.3710(3) 0.6571(2) 0.0286(10) Uani 1 1 d . . . . .
H10 H 0.600376 0.422991 0.628015 0.034 Uiso 1 1 calc R U . . .
C11 C 0.5478(2) 0.4162(3) 0.7019(2) 0.0283(10) Uani 1 1 d . . . . .
H11 H 0.538131 0.367434 0.735739 0.034 Uiso 1 1 calc R U . . .
C12 C 0.4950(2) 0.4417(3) 0.6507(2) 0.0270(10) Uani 1 1 d . . . . .
C13 C 0.5003(2) 0.3714(3) 0.5871(2) 0.0279(10) Uani 1 1 d . . . . .
H13 H 0.511199 0.412950 0.549593 0.034 Uiso 1 1 calc R U . . .
C14 C 0.6376(2) 0.3334(4) 0.7045(2) 0.0327(11) Uani 1 1 d . . . . .
C15 C 0.6561(2) 0.4030(3) 0.7615(2) 0.0317(11) Uani 1 1 d . . . . .
C16 C 0.6227(2) 0.4837(4) 0.7750(3) 0.0327(11) Uani 1 1 d . . . . .
C17 C 0.6417(2) 0.5501(4) 0.8269(3) 0.0420(13) Uani 1 1 d . . . . .
H17 H 0.619732 0.603101 0.835816 0.050 Uiso 1 1 calc R U . . .
C18 C 0.6930(3) 0.5379(4) 0.8652(3) 0.0445(13) Uani 1 1 d . . . . .
H18 H 0.705457 0.584015 0.899200 0.053 Uiso 1 1 calc R U . . .
C19 C 0.7273(2) 0.4577(4) 0.8546(3) 0.0405(12) Uani 1 1 d . . . . .
C20 C 0.7078(2) 0.3918(4) 0.8019(3) 0.0367(12) Uani 1 1 d . . . . .
H20 H 0.729865 0.338737 0.793268 0.044 Uiso 1 1 calc R U . . .
C21 C 0.7825(3) 0.4451(6) 0.8983(3) 0.0547(16) Uani 1 1 d . . . . .
H21A H 0.800320 0.387510 0.883410 0.082 Uiso 1 1 calc R U . . .
H21B H 0.777326 0.438700 0.946793 0.082 Uiso 1 1 calc R U . . .
H21C H 0.805355 0.501029 0.892554 0.082 Uiso 1 1 calc R U . . .
C22 C 0.4428(2) 0.4411(4) 0.6845(2) 0.0312(11) Uani 1 1 d . . . . .
C23 C 0.4211(2) 0.5362(4) 0.6854(2) 0.0323(11) Uani 1 1 d . . . . .
C24 C 0.4981(2) 0.5483(3) 0.6264(2) 0.0309(11) Uani 1 1 d . . . . .
C25 C 0.4163(2) 0.3644(4) 0.7133(2) 0.0328(11) Uani 1 1 d . . . . .
H25 H 0.430912 0.301553 0.714319 0.039 Uiso 1 1 calc R U . . .
C26 C 0.3672(2) 0.3842(4) 0.7408(3) 0.0380(12) Uani 1 1 d . . . . .
C27 C 0.3457(2) 0.4790(4) 0.7404(3) 0.0405(13) Uani 1 1 d . . . . .
H27 H 0.312571 0.490176 0.758616 0.049 Uiso 1 1 calc R U . . .
C28 C 0.3726(2) 0.5556(4) 0.7138(3) 0.0374(12) Uani 1 1 d . . . . .
H28 H 0.358737 0.618771 0.714684 0.045 Uiso 1 1 calc R U . . .
C29 C 0.4497(2) 0.7031(4) 0.6500(3) 0.0347(12) Uani 1 1 d . . . . .
C30 C 0.4980(3) 0.7619(4) 0.6325(3) 0.0400(13) Uani 1 1 d . . . . .
H30A H 0.501482 0.754543 0.583525 0.060 Uiso 1 1 calc R U . . .
H30B H 0.531340 0.739334 0.660142 0.060 Uiso 1 1 calc R U . . .
H30C H 0.492182 0.829443 0.642665 0.060 Uiso 1 1 calc R U . . .
C31 C 0.4473(2) 0.3213(4) 0.5562(3) 0.0342(11) Uani 1 1 d . . . . .
C32 C 0.3515(2) 0.3633(4) 0.5072(3) 0.0382(12) Uani 1 1 d . . . . .
C33 C 0.3234(3) 0.3077(6) 0.5599(4) 0.065(2) Uani 1 1 d . . . . .
H33A H 0.341292 0.245572 0.568643 0.098 Uiso 1 1 calc R U . . .
H33B H 0.285056 0.297771 0.541992 0.098 Uiso 1 1 calc R U . . .
H33C H 0.325902 0.344089 0.602970 0.098 Uiso 1 1 calc R U . . .
C34 C 0.3525(3) 0.3086(8) 0.4398(4) 0.082(3) Uani 1 1 d . . . . .
H34A H 0.380826 0.335358 0.414828 0.123 Uiso 1 1 calc R U . . .
H34B H 0.317067 0.314415 0.411558 0.123 Uiso 1 1 calc R U . . .
H34C H 0.360325 0.241017 0.449938 0.123 Uiso 1 1 calc R U . . .
C35 C 0.3260(3) 0.4624(6) 0.4938(5) 0.078(2) Uani 1 1 d . . . . .
H35A H 0.328840 0.498239 0.537093 0.117 Uiso 1 1 calc R U . . .
H35B H 0.287647 0.455437 0.475013 0.117 Uiso 1 1 calc R U . . .
H35C H 0.345339 0.496899 0.460767 0.117 Uiso 1 1 calc R U . . .

loop_
_atom_site_aniso_label
_atom_site_aniso_U_11
_atom_site_aniso_U_22
_atom_site_aniso_U_33
_atom_site_aniso_U_23
_atom_site_aniso_U_13
_atom_site_aniso_U_12
Cl1 0.0626(10) 0.0546(9) 0.0586(10) 0.0078(7) 0.0283(8) -0.0105(7)
O1 0.0388(19) 0.0319(18) 0.0314(18) 0.0015(14) 0.0082(15) 0.0022(15)
O2 0.054(3) 0.031(2) 0.080(3) -0.016(2) -0.010(2) 0.0047(18)
O3 0.063(2) 0.0299(18) 0.0260(17) 0.0012(14) 0.0187(16) -0.0012(17)
O4 0.055(2) 0.0276(18) 0.0295(18) -0.0008(14) 0.0146(16) -0.0024(16)
O5 0.044(2) 0.034(2) 0.040(2) -0.0034(16) 0.0068(16) 0.0067(16)
O6 0.043(2) 0.0245(17) 0.0360(18) -0.0080(14) 0.0024(15) 0.0026(14)
O7 0.057(2) 0.0242(17) 0.0384(19) 0.0015(15) 0.0233(17) 0.0003(16)
O8 0.068(3) 0.0294(19) 0.041(2) 0.0022(16) 0.0221(19) 0.0139(18)
N1 0.047(2) 0.022(2) 0.0237(19) -0.0015(15) 0.0128(17) 0.0054(17)
C1 0.040(3) 0.025(2) 0.025(2) -0.0010(18) 0.007(2) 0.000(2)
C2 0.041(3) 0.040(3) 0.030(2) -0.005(2) 0.009(2) 0.002(2)
C3 0.050(3) 0.032(3) 0.037(3) -0.009(2) 0.011(2) 0.004(2)
C4 0.048(3) 0.031(3) 0.045(3) -0.004(2) 0.007(2) 0.000(2)
C5 0.051(3) 0.026(3) 0.038(3) -0.004(2) 0.011(2) -0.001(2)
C6 0.039(3) 0.029(2) 0.030(2) -0.001(2) 0.006(2) -0.001(2)
C7 0.039(3) 0.028(2) 0.023(2) -0.0010(18) 0.008(2) -0.001(2)
C8 0.041(3) 0.021(2) 0.021(2) -0.0012(17) 0.0082(19) -0.0014(19)
C9 0.039(3) 0.025(2) 0.025(2) -0.0016(19) 0.006(2) 0.003(2)
C10 0.040(3) 0.017(2) 0.030(2) 0.0001(18) 0.008(2) 0.0006(19)
C11 0.045(3) 0.019(2) 0.022(2) -0.0064(17) 0.0096(19) -0.0004(19)
C12 0.038(3) 0.020(2) 0.024(2) 0.0002(17) 0.0096(19) -0.0008(18)
C13 0.044(3) 0.021(2) 0.020(2) -0.0005(17) 0.0101(19) 0.0020(19)
C14 0.039(3) 0.034(3) 0.027(2) -0.001(2) 0.011(2) -0.001(2)
C15 0.046(3) 0.024(2) 0.027(2) 0.0028(19) 0.014(2) -0.001(2)
C16 0.043(3) 0.028(2) 0.028(2) -0.0014(19) 0.007(2) -0.003(2)
C17 0.051(3) 0.035(3) 0.041(3) -0.005(2) 0.008(2) 0.002(2)
C18 0.053(3) 0.045(3) 0.035(3) -0.011(2) 0.005(2) -0.006(3)
C19 0.045(3) 0.044(3) 0.032(3) -0.003(2) 0.006(2) -0.003(2)
C20 0.042(3) 0.035(3) 0.034(3) -0.001(2) 0.006(2) -0.001(2)
C21 0.049(4) 0.074(5) 0.040(3) -0.014(3) 0.000(3) 0.002(3)
C22 0.037(3) 0.033(3) 0.023(2) 0.0003(19) 0.0045(19) -0.001(2)
C23 0.042(3) 0.035(3) 0.021(2) -0.0002(19) 0.009(2) -0.001(2)
C24 0.043(3) 0.024(2) 0.026(2) -0.0010(19) 0.008(2) 0.002(2)
C25 0.041(3) 0.034(3) 0.025(2) 0.002(2) 0.008(2) -0.002(2)
C26 0.050(3) 0.038(3) 0.028(2) 0.000(2) 0.012(2) -0.006(2)
C27 0.047(3) 0.046(3) 0.032(3) -0.006(2) 0.017(2) 0.001(2)
C28 0.051(3) 0.031(3) 0.032(3) -0.005(2) 0.014(2) 0.009(2)
C29 0.057(3) 0.023(2) 0.024(2) 0.0022(19) 0.009(2) 0.005(2)
C30 0.065(4) 0.021(2) 0.036(3) -0.002(2) 0.015(3) -0.002(2)
C31 0.038(3) 0.037(3) 0.028(2) -0.004(2) 0.007(2) 0.002(2)
C32 0.037(3) 0.048(3) 0.030(3) 0.004(2) 0.007(2) 0.001(2)
C33 0.045(4) 0.093(6) 0.055(4) 0.031(4) -0.006(3) -0.021(4)
C34 0.046(4) 0.133(8) 0.064(5) -0.052(5) -0.001(3) 0.002(4)
C35 0.047(4) 0.062(5) 0.120(7) 0.023(5) -0.006(4) 0.002(3)

loop_
_atom_type_symbol
_atom_type_description
_atom_type_scat_dispersion_real
_atom_type_scat_dispersion_imag
_atom_type_scat_source
C C 0.0181 0.0091 'International Tables Vol C Tables 4.2.6.8 and 6.1.1.4'
H H 0.0000 0.0000 'International Tables Vol C Tables 4.2.6.8 and 6.1.1.4'
Cl Cl 0.3639 0.7018 'International Tables Vol C Tables 4.2.6.8 and 6.1.1.4'
N N 0.0311 0.0180 'International Tables Vol C Tables 4.2.6.8 and 6.1.1.4'
O O 0.0492 0.0322 'International Tables Vol C Tables 4.2.6.8 and 6.1.1.4'

loop_
_geom_angle_atom_site_label_1
_geom_angle_atom_site_label_2
_geom_angle_atom_site_label_3
_geom_angle
_geom_angle_site_symmetry_1
_geom_angle_site_symmetry_3
_geom_angle_publ_flag
C31 O1 C32 122.7(4) . . ?
C16 O6 C11 113.4(4) . . ?
C24 N1 C23 110.0(4) . . ?
C24 N1 C29 125.4(4) . . ?
C29 N1 C23 124.6(4) . . ?
C2 C1 C9 129.1(5) . . ?
C6 C1 C2 121.2(5) . . ?
C6 C1 C9 109.7(4) . . ?
C1 C2 H2 121.3 . . ?
C3 C2 C1 117.4(5) . . ?
C3 C2 H2 121.3 . . ?
C2 C3 H3 119.4 . . ?
C2 C3 C4 121.3(5) . . ?
C4 C3 H3 119.4 . . ?
C3 C4 H4 119.2 . . ?
C5 C4 C3 121.6(5) . . ?
C5 C4 H4 119.2 . . ?
C4 C5 H5 121.4 . . ?
C6 C5 C4 117.2(5) . . ?
C6 C5 H5 121.4 . . ?
C1 C6 C7 110.1(4) . . ?
C5 C6 C1 121.3(5) . . ?
C5 C6 C7 128.5(5) . . ?
O4 C7 C6 126.2(4) . . ?
O4 C7 C8 125.5(4) . . ?
C6 C7 C8 108.3(4) . . ?
C7 C8 C13 115.6(4) . . ?
C9 C8 C7 103.3(4) . . ?
C9 C8 C10 113.2(4) . . ?
C9 C8 C13 111.1(4) . . ?
C10 C8 C7 114.3(4) . . ?
C10 C8 C13 99.7(4) . . ?
O3 C9 C1 126.9(4) . . ?
O3 C9 C8 124.5(4) . . ?
C1 C9 C8 108.5(4) . . ?
C8 C10 H10 107.6 . . ?
C11 C10 C8 103.1(4) . . ?
C11 C10 H10 107.6 . . ?
C11 C10 C14 108.7(4) . . ?
C14 C10 C8 121.6(4) . . ?
C14 C10 H10 107.6 . . ?
O6 C11 C10 112.3(4) . . ?
O6 C11 H11 108.9 . . ?
O6 C11 C12 112.1(4) . . ?
C10 C11 H11 108.9 . . ?
C10 C11 C12 105.6(4) . . ?
C12 C11 H11 108.9 . . ?
C11 C12 C13 102.2(4) . . ?
C22 C12 C11 113.6(4) . . ?
C22 C12 C13 119.4(4) . . ?
C22 C12 C24 102.3(4) . . ?
C24 C12 C11 109.8(4) . . ?
C24 C12 C13 109.5(4) . . ?
C8 C13 C12 107.9(4) . . ?
C8 C13 H13 105.8 . . ?
C12 C13 H13 105.8 . . ?
C31 C13 C8 115.2(4) . . ?
C31 C13 C12 115.6(4) . . ?
C31 C13 H13 105.8 . . ?
O5 C14 C10 123.5(4) . . ?
O5 C14 C15 124.8(5) . . ?
C15 C14 C10 111.7(4) . . ?
C16 C15 C14 120.9(5) . . ?
C20 C15 C14 120.4(5) . . ?
C20 C15 C16 118.7(5) . . ?
O6 C16 C15 123.0(4) . . ?
O6 C16 C17 117.0(5) . . ?
C17 C16 C15 120.0(5) . . ?
C16 C17 H17 119.9 . . ?
C18 C17 C16 120.1(5) . . ?
C18 C17 H17 119.9 . . ?
C17 C18 H18 119.0 . . ?
C17 C18 C19 122.0(5) . . ?
C19 C18 H18 119.0 . . ?
C18 C19 C21 120.8(5) . . ?
C20 C19 C18 117.3(5) . . ?
C20 C19 C21 121.9(5) . . ?
C15 C20 H20 119.0 . . ?
C19 C20 C15 121.9(5) . . ?
C19 C20 H20 119.0 . . ?
C19 C21 H21A 109.5 . . ?
C19 C21 H21B 109.5 . . ?
C19 C21 H21C 109.5 . . ?
H21A C21 H21B 109.5 . . ?
H21A C21 H21C 109.5 . . ?
H21B C21 H21C 109.5 . . ?
C23 C22 C12 109.8(4) . . ?
C25 C22 C12 129.9(5) . . ?
C25 C22 C23 120.3(5) . . ?
C22 C23 N1 109.0(4) . . ?
C28 C23 N1 129.6(5) . . ?
C28 C23 C22 121.4(5) . . ?
O7 C24 N1 126.4(4) . . ?
O7 C24 C12 125.4(4) . . ?
N1 C24 C12 108.2(4) . . ?
C22 C25 H25 121.0 . . ?
C22 C25 C26 118.0(5) . . ?
C26 C25 H25 121.0 . . ?
C25 C26 Cl1 118.9(4) . . ?
C25 C26 C27 121.1(5) . . ?
C27 C26 Cl1 120.0(4) . . ?
C26 C27 H27 119.4 . . ?
C28 C27 C26 121.1(5) . . ?
C28 C27 H27 119.4 . . ?
C23 C28 H28 120.9 . . ?
C27 C28 C23 118.1(5) . . ?
C27 C28 H28 120.9 . . ?
O8 C29 N1 120.6(5) . . ?
O8 C29 C30 122.2(5) . . ?
N1 C29 C30 117.2(5) . . ?
C29 C30 H30A 109.5 . . ?
C29 C30 H30B 109.5 . . ?
C29 C30 H30C 109.5 . . ?
H30A C30 H30B 109.5 . . ?
H30A C30 H30C 109.5 . . ?
H30B C30 H30C 109.5 . . ?
O1 C31 C13 108.9(4) . . ?
O2 C31 O1 126.7(5) . . ?
O2 C31 C13 124.4(5) . . ?
O1 C32 C33 108.9(4) . . ?
O1 C32 C34 110.4(5) . . ?
O1 C32 C35 101.9(5) . . ?
C34 C32 C33 112.9(7) . . ?
C34 C32 C35 111.0(7) . . ?
C35 C32 C33 111.3(6) . . ?
C32 C33 H33A 109.5 . . ?
C32 C33 H33B 109.5 . . ?
C32 C33 H33C 109.5 . . ?
H33A C33 H33B 109.5 . . ?
H33A C33 H33C 109.5 . . ?
H33B C33 H33C 109.5 . . ?
C32 C34 H34A 109.5 . . ?
C32 C34 H34B 109.5 . . ?
C32 C34 H34C 109.5 . . ?
H34A C34 H34B 109.5 . . ?
H34A C34 H34C 109.5 . . ?
H34B C34 H34C 109.5 . . ?
C32 C35 H35A 109.5 . . ?
C32 C35 H35B 109.5 . . ?
C32 C35 H35C 109.5 . . ?
H35A C35 H35B 109.5 . . ?
H35A C35 H35C 109.5 . . ?
H35B C35 H35C 109.5 . . ?

loop_
_geom_bond_atom_site_label_1
_geom_bond_atom_site_label_2
_geom_bond_distance
_geom_bond_site_symmetry_2
_geom_bond_publ_flag
Cl1 C26 1.731(5) . ?
O1 C31 1.321(6) . ?
O1 C32 1.485(6) . ?
O2 C31 1.195(7) . ?
O3 C9 1.206(6) . ?
O4 C7 1.216(6) . ?
O5 C14 1.215(6) . ?
O6 C11 1.427(6) . ?
O6 C16 1.372(6) . ?
O7 C24 1.205(6) . ?
O8 C29 1.211(7) . ?
N1 C23 1.424(6) . ?
N1 C24 1.398(6) . ?
N1 C29 1.408(6) . ?
C1 C2 1.388(7) . ?
C1 C6 1.392(7) . ?
C1 C9 1.487(7) . ?
C2 H2 0.9300 . ?
C2 C3 1.377(8) . ?
C3 H3 0.9300 . ?
C3 C4 1.390(8) . ?
C4 H4 0.9300 . ?
C4 C5 1.384(8) . ?
C5 H5 0.9300 . ?
C5 C6 1.383(7) . ?
C6 C7 1.484(7) . ?
C7 C8 1.534(6) . ?
C8 C9 1.530(6) . ?
C8 C10 1.536(7) . ?
C8 C13 1.549(7) . ?
C10 H10 0.9800 . ?
C10 C11 1.505(6) . ?
C10 C14 1.512(7) . ?
C11 H11 0.9800 . ?
C11 C12 1.552(7) . ?
C12 C13 1.572(6) . ?
C12 C22 1.497(7) . ?
C12 C24 1.536(6) . ?
C13 H13 0.9800 . ?
C13 C31 1.511(7) . ?
C14 C15 1.477(7) . ?
C15 C16 1.414(7) . ?
C15 C20 1.396(8) . ?
C16 C17 1.384(7) . ?
C17 H17 0.9300 . ?
C17 C18 1.372(8) . ?
C18 H18 0.9300 . ?
C18 C19 1.410(8) . ?
C19 C20 1.393(8) . ?
C19 C21 1.498(8) . ?
C20 H20 0.9300 . ?
C21 H21A 0.9600 . ?
C21 H21B 0.9600 . ?
C21 H21C 0.9600 . ?
C22 C23 1.406(7) . ?
C22 C25 1.383(7) . ?
C23 C28 1.384(7) . ?
C25 H25 0.9300 . ?
C25 C26 1.391(7) . ?
C26 C27 1.400(8) . ?
C27 H27 0.9300 . ?
C27 C28 1.369(8) . ?
C28 H28 0.9300 . ?
C29 C30 1.496(8) . ?
C30 H30A 0.9600 . ?
C30 H30B 0.9600 . ?
C30 H30C 0.9600 . ?
C32 C33 1.500(8) . ?
C32 C34 1.497(9) . ?
C32 C35 1.499(9) . ?
C33 H33A 0.9600 . ?
C33 H33B 0.9600 . ?
C33 H33C 0.9600 . ?
C34 H34A 0.9600 . ?
C34 H34B 0.9600 . ?
C34 H34C 0.9600 . ?
C35 H35A 0.9600 . ?
C35 H35B 0.9600 . ?
C35 H35C 0.9600 . ?

loop_
_geom_torsion_atom_site_label_1
_geom_torsion_atom_site_label_2
_geom_torsion_atom_site_label_3
_geom_torsion_atom_site_label_4
_geom_torsion
_geom_torsion_site_symmetry_1
_geom_torsion_site_symmetry_2
_geom_torsion_site_symmetry_3
_geom_torsion_site_symmetry_4
_geom_torsion_publ_flag
Cl1 C26 C27 C28 -178.4(4) . . . . ?
O4 C7 C8 C9 178.9(5) . . . . ?
O4 C7 C8 C10 55.5(7) . . . . ?
O4 C7 C8 C13 -59.5(6) . . . . ?
O5 C14 C15 C16 -170.6(5) . . . . ?
O5 C14 C15 C20 11.2(8) . . . . ?
O6 C11 C12 C13 144.5(4) . . . . ?
O6 C11 C12 C22 -85.6(5) . . . . ?
O6 C11 C12 C24 28.3(5) . . . . ?
O6 C16 C17 C18 179.2(5) . . . . ?
N1 C23 C28 C27 178.7(5) . . . . ?
C1 C2 C3 C4 -0.7(8) . . . . ?
C1 C6 C7 O4 -179.8(5) . . . . ?
C1 C6 C7 C8 -0.8(6) . . . . ?
C2 C1 C6 C5 1.3(8) . . . . ?
C2 C1 C6 C7 -176.8(5) . . . . ?
C2 C1 C9 O3 -1.3(9) . . . . ?
C2 C1 C9 C8 176.5(5) . . . . ?
C2 C3 C4 C5 0.3(9) . . . . ?
C3 C4 C5 C6 0.9(9) . . . . ?
C4 C5 C6 C1 -1.6(8) . . . . ?
C4 C5 C6 C7 176.0(5) . . . . ?
C5 C6 C7 O4 2.3(9) . . . . ?
C5 C6 C7 C8 -178.6(5) . . . . ?
C6 C1 C2 C3 -0.1(8) . . . . ?
C6 C1 C9 O3 -179.2(5) . . . . ?
C6 C1 C9 C8 -1.5(6) . . . . ?
C6 C7 C8 C9 -0.1(5) . . . . ?
C6 C7 C8 C10 -123.6(4) . . . . ?
C6 C7 C8 C13 121.4(4) . . . . ?
C7 C8 C9 O3 178.8(5) . . . . ?
C7 C8 C9 C1 1.0(5) . . . . ?
C7 C8 C10 C11 -78.7(5) . . . . ?
C7 C8 C10 C14 43.3(6) . . . . ?
C7 C8 C13 C12 91.4(4) . . . . ?
C7 C8 C13 C31 -39.4(5) . . . . ?
C8 C10 C11 O6 -165.6(4) . . . . ?
C8 C10 C11 C12 -43.2(4) . . . . ?
C8 C10 C14 O5 20.3(7) . . . . ?
C8 C10 C14 C15 -161.7(4) . . . . ?
C8 C13 C31 O1 -178.4(4) . . . . ?
C8 C13 C31 O2 -0.6(7) . . . . ?
C9 C1 C2 C3 -177.9(5) . . . . ?
C9 C1 C6 C5 179.4(5) . . . . ?
C9 C1 C6 C7 1.4(6) . . . . ?
C9 C8 C10 C11 163.3(4) . . . . ?
C9 C8 C10 C14 -74.6(5) . . . . ?
C9 C8 C13 C12 -151.3(4) . . . . ?
C9 C8 C13 C31 77.9(5) . . . . ?
C10 C8 C9 O3 -57.0(7) . . . . ?
C10 C8 C9 C1 125.1(4) . . . . ?
C10 C8 C13 C12 -31.7(4) . . . . ?
C10 C8 C13 C31 -162.5(4) . . . . ?
C10 C11 C12 C13 22.0(4) . . . . ?
C10 C11 C12 C22 151.9(4) . . . . ?
C10 C11 C12 C24 -94.2(4) . . . . ?
C10 C14 C15 C16 11.5(6) . . . . ?
C10 C14 C15 C20 -166.7(4) . . . . ?
C11 O6 C16 C15 16.0(6) . . . . ?
C11 O6 C16 C17 -163.2(4) . . . . ?
C11 C10 C14 O5 139.7(5) . . . . ?
C11 C10 C14 C15 -42.4(5) . . . . ?
C11 C12 C13 C8 6.7(5) . . . . ?
C11 C12 C13 C31 137.3(4) . . . . ?
C11 C12 C22 C23 113.6(4) . . . . ?
C11 C12 C22 C25 -65.3(6) . . . . ?
C11 C12 C24 O7 68.1(6) . . . . ?
C11 C12 C24 N1 -113.4(4) . . . . ?
C12 C13 C31 O1 54.6(5) . . . . ?
C12 C13 C31 O2 -127.6(6) . . . . ?
C12 C22 C23 N1 0.3(5) . . . . ?
C12 C22 C23 C28 179.8(4) . . . . ?
C12 C22 C25 C26 -179.2(5) . . . . ?
C13 C8 C9 O3 54.2(7) . . . . ?
C13 C8 C9 C1 -123.6(4) . . . . ?
C13 C8 C10 C11 45.3(4) . . . . ?
C13 C8 C10 C14 167.3(4) . . . . ?
C13 C12 C22 C23 -125.8(5) . . . . ?
C13 C12 C22 C25 55.4(7) . . . . ?
C13 C12 C24 O7 -43.3(7) . . . . ?
C13 C12 C24 N1 135.2(4) . . . . ?
C14 C10 C11 O6 64.1(5) . . . . ?
C14 C10 C11 C12 -173.5(4) . . . . ?
C14 C15 C16 O6 3.3(7) . . . . ?
C14 C15 C16 C17 -177.6(5) . . . . ?
C14 C15 C20 C19 178.1(5) . . . . ?
C15 C16 C17 C18 0.1(8) . . . . ?
C16 O6 C11 C10 -49.9(5) . . . . ?
C16 O6 C11 C12 -168.5(4) . . . . ?
C16 C15 C20 C19 -0.2(7) . . . . ?
C16 C17 C18 C19 -1.4(9) . . . . ?
C17 C18 C19 C20 1.8(8) . . . . ?
C17 C18 C19 C21 -178.7(6) . . . . ?
C18 C19 C20 C15 -1.0(8) . . . . ?
C20 C15 C16 O6 -178.4(4) . . . . ?
C20 C15 C16 C17 0.7(7) . . . . ?
C21 C19 C20 C15 179.5(5) . . . . ?
C22 C12 C13 C8 -119.6(4) . . . . ?
C22 C12 C13 C31 11.0(6) . . . . ?
C22 C12 C24 O7 -170.9(5) . . . . ?
C22 C12 C24 N1 7.6(5) . . . . ?
C22 C23 C28 C27 -0.7(8) . . . . ?
C22 C25 C26 Cl1 176.6(4) . . . . ?
C22 C25 C26 C27 -1.1(8) . . . . ?
C23 N1 C24 O7 170.6(5) . . . . ?
C23 N1 C24 C12 -7.9(5) . . . . ?
C23 N1 C29 O8 -12.9(8) . . . . ?
C23 N1 C29 C30 163.9(4) . . . . ?
C23 C22 C25 C26 2.0(7) . . . . ?
C24 N1 C23 C22 4.9(5) . . . . ?
C24 N1 C23 C28 -174.5(5) . . . . ?
C24 N1 C29 O8 167.1(5) . . . . ?
C24 N1 C29 C30 -16.1(7) . . . . ?
C24 C12 C13 C8 123.1(4) . . . . ?
C24 C12 C13 C31 -106.4(5) . . . . ?
C24 C12 C22 C23 -4.7(5) . . . . ?
C24 C12 C22 C25 176.4(5) . . . . ?
C25 C22 C23 N1 179.3(4) . . . . ?
C25 C22 C23 C28 -1.2(8) . . . . ?
C25 C26 C27 C28 -0.8(8) . . . . ?
C26 C27 C28 C23 1.7(8) . . . . ?
C29 N1 C23 C22 -175.1(4) . . . . ?
C29 N1 C23 C28 5.5(8) . . . . ?
C29 N1 C24 O7 -9.4(8) . . . . ?
C29 N1 C24 C12 172.1(4) . . . . ?
C31 O1 C32 C33 65.5(7) . . . . ?
C31 O1 C32 C34 -58.9(7) . . . . ?
C31 O1 C32 C35 -176.8(5) . . . . ?
C32 O1 C31 O2 2.5(8) . . . . ?
C32 O1 C31 C13 -179.7(4) . . . . ?

loop_
_smtbx_masks_void_nr
_smtbx_masks_void_average_x
_smtbx_masks_void_average_y
_smtbx_masks_void_average_z
_smtbx_masks_void_volume
_smtbx_masks_void_count_electrons
_smtbx_masks_void_content
1 0.250 0.615 0.500 180.8 35.2 ?
2 0.250 0.885 0.000 180.8 35.5 ?
3 0.250 0.125 0.500 17.1 0.0 ?
4 0.250 0.375 0.000 17.1 0.0 ?
5 0.750 0.115 0.000 180.8 35.2 ?
6 0.750 0.385 0.500 180.8 35.5 ?
7 0.750 0.625 0.000 17.1 0.0 ?
8 0.750 0.875 0.500 17.1 0.0 ?
